data_2238565
loop_
_publ_author_name
'Choi, Hong Dae'
'Seo, Pil Ja'
'Lee, Uk'

_publ_section_title
;
 5-Cyclohexyl-3-ethylsulfinyl-2-(3-fluorophenyl)-1-benzofuran
;
_journal_coeditor_code SU2636
_journal_issue 9
_journal_name_full 'Acta Crystallographica Section E'
_journal_page_first o1462
_journal_paper_doi 10.1107/S1600536813023180
_journal_volume 69
_journal_year 2013
_chemical_formula_iupac 'C22 H23 F O2 S'
_chemical_formula_moiety 'C22 H23 F O2 S'
_chemical_formula_sum 'C22 H23 F O2 S'
_chemical_formula_weight 370.46
_chemical_melting_point_gt 417
_chemical_melting_point_lt 418
_chemical_name_systematic
;
5-Cyclohexyl-3-ethylsulfinyl-2-(3-fluorophenyl)-1-benzofuran
;
_space_group_IT_number 9
_symmetry_cell_setting monoclinic
_symmetry_space_group_name_Hall 'C -2yc'
_symmetry_space_group_name_H-M 'C 1 c 1'
_atom_sites_solution_hydrogens difmap
_atom_sites_solution_primary direct
_atom_sites_solution_secondary difmap
_audit_creation_method 'form.cif (version 2.0)'
_cell_angle_alpha 90.00
_cell_angle_beta 133.0530(10)
_cell_angle_gamma 90.00
_cell_formula_units_Z 4
_cell_length_a 15.1363(5)
_cell_length_b 15.9252(6)
_cell_length_c 10.6440(6)
_cell_measurement_reflns_used 3291
_cell_measurement_temperature 173(2)
_cell_measurement_theta_max 27.17
_cell_measurement_theta_min 2.24
_cell_volume 1874.83(14)
_computing_cell_refinement '<i>SAINT</i> (Bruker, 2009)'
_computing_data_collection '<i>APEX2</i> (Bruker, 2009)'
_computing_data_reduction '<i>SAINT</i> (Bruker, 2009)'
_computing_molecular_graphics
;
<i>ORTEP-3 for Windows</i> (Farrugia, 2012) and <i>DIAMOND</i>
(Brandenburg,
1998)
;
_computing_publication_material '<i>SHELXL97</i> (Sheldrick, 2008)'
_computing_structure_refinement '<i>SHELXL97</i> (Sheldrick, 2008)'
_computing_structure_solution '<i>SHELXS97</i> (Sheldrick, 2008)'
_diffrn_ambient_temperature 173(2)
_diffrn_detector_area_resol_mean 10.0
_diffrn_measured_fraction_theta_full 0.999
_diffrn_measured_fraction_theta_max 0.999
_diffrn_measurement_device_type 'Bruker SMART APEXII CCD'
_diffrn_measurement_method '\f and \w scans'
_diffrn_radiation_monochromator 'graphite multilayer'
_diffrn_radiation_source 'rotating anode'
_diffrn_radiation_type MoK\a
_diffrn_radiation_wavelength 0.71073
_diffrn_reflns_av_R_equivalents 0.0303
_diffrn_reflns_av_sigmaI/netI 0.0357
_diffrn_reflns_limit_h_max 19
_diffrn_reflns_limit_h_min -17
_diffrn_reflns_limit_k_max 20
_diffrn_reflns_limit_k_min -20
_diffrn_reflns_limit_l_max 13
_diffrn_reflns_limit_l_min -12
_diffrn_reflns_number 8392
_diffrn_reflns_theta_full 27.00
_diffrn_reflns_theta_max 27.00
_diffrn_reflns_theta_min 2.24
_diffrn_standards_number 0
_exptl_absorpt_coefficient_mu 0.195
_exptl_absorpt_correction_T_max 0.7457
_exptl_absorpt_correction_T_min 0.6338
_exptl_absorpt_correction_type multi-scan
_exptl_absorpt_process_details '(SADABS; Bruker, 2009)'
_exptl_crystal_colour colourless
_exptl_crystal_density_diffrn 1.312
_exptl_crystal_density_method 'not measured'
_exptl_crystal_description block
_exptl_crystal_F_000 784
_exptl_crystal_size_max 0.395
_exptl_crystal_size_mid 0.285
_exptl_crystal_size_min 0.189
_refine_diff_density_max 0.167
_refine_diff_density_min -0.216
_refine_ls_abs_structure_details 'Flack (1983), 1045 (51%) Friedel pairs'
_refine_ls_abs_structure_Flack 0.05(7)
_refine_ls_extinction_method none
_refine_ls_goodness_of_fit_ref 1.035
_refine_ls_hydrogen_treatment constr
_refine_ls_matrix_type full
_refine_ls_number_parameters 237
_refine_ls_number_reflns 3085
_refine_ls_number_restraints 2
_refine_ls_restrained_S_all 1.035
_refine_ls_R_factor_all 0.0367
_refine_ls_R_factor_gt 0.0321
_refine_ls_shift/su_max 0.001
_refine_ls_shift/su_mean 0.000
_refine_ls_structure_factor_coef Fsqd
_refine_ls_weighting_details 'calc w=1/[\s^2^(Fo^2^)+(0.0331P)^2^+0.6340P] where P=(Fo^2^+2Fc^2^)/3'
_refine_ls_weighting_scheme calc
_refine_ls_wR_factor_gt 0.0710
_refine_ls_wR_factor_ref 0.0742
_reflns_number_gt 2842
_reflns_number_total 3085
_reflns_threshold_expression I>2\s(I)
_cod_data_source_file su2636.cif
_cod_data_source_block I
_cod_original_sg_symbol_H-M 'C c'
_cod_database_code 2238565
_cod_database_fobs_code 2238565

loop_
_symmetry_equiv_pos_as_xyz
'x, y, z'
'x, -y, z+1/2'
'x+1/2, y+1/2, z'
'x+1/2, -y+1/2, z+1/2'

loop_
_atom_site_type_symbol
_atom_site_label
_atom_site_fract_x
_atom_site_fract_y
_atom_site_fract_z
_atom_site_U_iso_or_equiv
_atom_site_adp_type
_atom_site_calc_flag
_atom_site_refinement_flags
_atom_site_occupancy
_atom_site_symmetry_multiplicity
S S1 0.58145(5) 0.71011(3) 0.55769(7) 0.02664(12) Uani d . 1 2
F F1 0.83575(15) 0.34959(9) 1.0261(2) 0.0578(4) Uani d . 1 2
O O1 0.60897(13) 0.48023(8) 0.44611(19) 0.0295(3) Uani d . 1 2
O O2 0.45182(14) 0.73581(10) 0.4371(2) 0.0398(4) Uani d . 1 2
C C1 0.58675(18) 0.61762(12) 0.4704(3) 0.0256(4) Uani d . 1 2
C C2 0.50850(19) 0.59876(12) 0.2895(3) 0.0264(4) Uani d . 1 2
C C3 0.42931(19) 0.64416(13) 0.1364(3) 0.0272(4) Uani d . 1 2
H H3 0.4163 0.7023 0.1383 0.033 Uiso calc R 1 2
C C4 0.36966(19) 0.60334(14) -0.0189(3) 0.0312(5) Uani d . 1 2
C C5 0.3890(2) 0.51695(14) -0.0187(3) 0.0333(5) Uani d . 1 2
H H5 0.3476 0.4894 -0.1254 0.040 Uiso calc R 1 2
C C6 0.4665(2) 0.47071(14) 0.1317(3) 0.0318(5) Uani d . 1 2
H H6 0.4784 0.4122 0.1306 0.038 Uiso calc R 1 2
C C7 0.52538(18) 0.51362(13) 0.2826(3) 0.0280(5) Uani d . 1 2
C C8 0.64494(19) 0.54532(13) 0.5576(3) 0.0276(4) Uani d . 1 2
C C9 0.2871(2) 0.65312(15) -0.1847(3) 0.0336(5) Uani d . 1 2
H H9 0.2812 0.7112 -0.1553 0.040 Uiso calc R 1 2
C C10 0.1585(2) 0.61773(18) -0.3167(3) 0.0428(6) Uani d . 1 2
H H10A 0.1236 0.6148 -0.2651 0.051 Uiso calc R 1 2
H H10B 0.1611 0.5601 -0.3488 0.051 Uiso calc R 1 2
C C11 0.0782(2) 0.6728(2) -0.4780(3) 0.0504(7) Uani d . 1 2
H H11A -0.0030 0.6471 -0.5636 0.061 Uiso calc R 1 2
H H11B 0.0688 0.7288 -0.4477 0.061 Uiso calc R 1 2
C C12 0.1316(2) 0.68312(19) -0.5568(3) 0.0516(7) Uani d . 1 2
H H12A 0.0810 0.7227 -0.6548 0.062 Uiso calc R 1 2
H H12B 0.1305 0.6282 -0.6015 0.062 Uiso calc R 1 2
C C13 0.2609(2) 0.71598(18) -0.4262(3) 0.0489(7) Uani d . 1 2
H H13A 0.2610 0.7741 -0.3931 0.059 Uiso calc R 1 2
H H13B 0.2952 0.7172 -0.4788 0.059 Uiso calc R 1 2
C C14 0.3392(2) 0.66032(16) -0.2663(3) 0.0399(6) Uani d . 1 2
H H14A 0.3452 0.6036 -0.2981 0.048 Uiso calc R 1 2
H H14B 0.4218 0.6841 -0.1814 0.048 Uiso calc R 1 2
C C15 0.73455(18) 0.52553(13) 0.7407(3) 0.0284(4) Uani d . 1 2
C C16 0.8090(2) 0.58784(14) 0.8612(3) 0.0367(5) Uani d . 1 2
H H16 0.8054 0.6430 0.8240 0.044 Uiso calc R 1 2
C C17 0.8882(2) 0.57015(16) 1.0350(3) 0.0449(6) Uani d . 1 2
H H17 0.9367 0.6138 1.1160 0.054 Uiso calc R 1 2
C C18 0.8980(2) 0.49001(16) 1.0925(3) 0.0430(6) Uani d . 1 2
H H18 0.9524 0.4775 1.2118 0.052 Uiso calc R 1 2
C C19 0.8258(2) 0.42899(14) 0.9703(3) 0.0388(6) Uani d . 1 2
C C20 0.7442(2) 0.44338(14) 0.7971(3) 0.0335(5) Uani d . 1 2
H H20 0.6957 0.3992 0.7174 0.040 Uiso calc R 1 2
C C21 0.6568(2) 0.78020(13) 0.5232(3) 0.0344(5) Uani d . 1 2
H H21A 0.7411 0.7613 0.5918 0.041 Uiso calc R 1 2
H H21B 0.6149 0.7796 0.4003 0.041 Uiso calc R 1 2
C C22 0.6564(3) 0.86840(15) 0.5760(4) 0.0450(6) Uani d . 1 2
H H22A 0.6982 0.8687 0.6977 0.067 Uiso calc R 1 2
H H22B 0.5728 0.8873 0.5062 0.067 Uiso calc R 1 2
H H22C 0.6981 0.9063 0.5581 0.067 Uiso calc R 1 2

loop_
_atom_site_aniso_label
_atom_site_aniso_U_11
_atom_site_aniso_U_22
_atom_site_aniso_U_33
_atom_site_aniso_U_12
_atom_site_aniso_U_13
_atom_site_aniso_U_23
S1 0.0314(3) 0.0225(2) 0.0276(2) -0.0004(2) 0.0208(2) -0.0017(2)
F1 0.0739(11) 0.0365(8) 0.0653(10) 0.0167(7) 0.0484(10) 0.0247(7)
O1 0.0322(8) 0.0221(7) 0.0342(8) -0.0004(6) 0.0227(7) -0.0020(6)
O2 0.0349(9) 0.0331(8) 0.0494(10) 0.0030(7) 0.0280(9) -0.0051(7)
C1 0.0253(10) 0.0232(10) 0.0292(10) -0.0023(8) 0.0190(9) -0.0019(8)
C2 0.0274(11) 0.0246(10) 0.0329(11) -0.0038(8) 0.0229(10) -0.0056(9)
C3 0.0276(11) 0.0244(11) 0.0286(11) -0.0008(8) 0.0188(9) -0.0029(8)
C4 0.0282(11) 0.0370(12) 0.0308(11) -0.0022(9) 0.0210(10) -0.0052(9)
C5 0.0356(13) 0.0347(12) 0.0362(13) -0.0107(10) 0.0271(11) -0.0141(10)
C6 0.0369(12) 0.0269(11) 0.0434(13) -0.0050(9) 0.0320(11) -0.0086(10)
C7 0.0275(11) 0.0254(10) 0.0363(12) -0.0016(8) 0.0238(10) -0.0012(9)
C8 0.0268(11) 0.0244(10) 0.0339(11) -0.0031(8) 0.0216(10) -0.0020(9)
C9 0.0346(12) 0.0344(12) 0.0278(11) -0.0030(9) 0.0197(10) -0.0071(9)
C10 0.0324(13) 0.0575(16) 0.0352(13) -0.0044(11) 0.0218(11) -0.0027(11)
C11 0.0326(13) 0.0697(18) 0.0335(15) 0.0013(13) 0.0165(12) 0.0023(12)
C12 0.0475(16) 0.0666(18) 0.0285(13) -0.0011(13) 0.0213(13) -0.0014(13)
C13 0.0506(16) 0.0627(18) 0.0363(14) -0.0076(13) 0.0308(13) -0.0033(12)
C14 0.0368(14) 0.0499(14) 0.0327(12) -0.0079(11) 0.0236(11) -0.0043(11)
C15 0.0251(11) 0.0269(11) 0.0344(12) 0.0033(8) 0.0208(10) 0.0044(9)
C16 0.0297(12) 0.0310(12) 0.0370(12) -0.0006(10) 0.0178(11) 0.0060(10)
C17 0.0337(13) 0.0430(14) 0.0369(14) -0.0021(10) 0.0159(12) -0.0002(11)
C18 0.0364(14) 0.0501(15) 0.0340(13) 0.0107(11) 0.0207(12) 0.0121(11)
C19 0.0394(14) 0.0333(13) 0.0502(15) 0.0150(10) 0.0331(13) 0.0181(11)
C20 0.0358(13) 0.0259(11) 0.0430(13) 0.0042(9) 0.0285(12) 0.0030(9)
C21 0.0406(13) 0.0272(11) 0.0447(13) -0.0064(9) 0.0328(12) -0.0050(10)
C22 0.0591(17) 0.0266(12) 0.0598(16) -0.0072(11) 0.0447(15) -0.0078(11)

loop_
_atom_type_symbol
_atom_type_description
_atom_type_scat_dispersion_real
_atom_type_scat_dispersion_imag
_atom_type_scat_source
C C 0.0033 0.0016 'International Tables Vol C Tables 4.2.6.8 and 6.1.1.4'
H H 0.0000 0.0000 'International Tables Vol C Tables 4.2.6.8 and 6.1.1.4'
O O 0.0106 0.0060 'International Tables Vol C Tables 4.2.6.8 and 6.1.1.4'
F F 0.0171 0.0103 'International Tables Vol C Tables 4.2.6.8 and 6.1.1.4'
S S 0.1246 0.1234 'International Tables Vol C Tables 4.2.6.8 and 6.1.1.4'

loop_
_geom_angle_atom_site_label_1
_geom_angle_atom_site_label_2
_geom_angle_atom_site_label_3
_geom_angle
O2 S1 C1 106.30(10)
O2 S1 C21 107.36(11)
C1 S1 C21 98.42(10)
C8 O1 C7 106.23(15)
C8 C1 C2 107.06(18)
C8 C1 S1 125.93(17)
C2 C1 S1 125.60(16)
C7 C2 C3 119.02(19)
C7 C2 C1 105.08(18)
C3 C2 C1 135.88(18)
C4 C3 C2 119.28(19)
C4 C3 H3 120.4
C2 C3 H3 120.4
C3 C4 C5 119.4(2)
C3 C4 C9 119.34(19)
C5 C4 C9 121.28(19)
C6 C5 C4 122.20(19)
C6 C5 H5 118.9
C4 C5 H5 118.9
C7 C6 C5 116.7(2)
C7 C6 H6 121.7
C5 C6 H6 121.7
C6 C7 O1 125.95(18)
C6 C7 C2 123.4(2)
O1 C7 C2 110.60(17)
C1 C8 O1 111.02(19)
C1 C8 C15 132.3(2)
O1 C8 C15 116.66(18)
C4 C9 C14 111.50(19)
C4 C9 C10 113.44(19)
C14 C9 C10 109.39(18)
C4 C9 H9 107.4
C14 C9 H9 107.4
C10 C9 H9 107.4
C9 C10 C11 110.9(2)
C9 C10 H10A 109.5
C11 C10 H10A 109.5
C9 C10 H10B 109.5
C11 C10 H10B 109.5
H10A C10 H10B 108.0
C12 C11 C10 111.5(2)
C12 C11 H11A 109.3
C10 C11 H11A 109.3
C12 C11 H11B 109.3
C10 C11 H11B 109.3
H11A C11 H11B 108.0
C11 C12 C13 111.7(2)
C11 C12 H12A 109.3
C13 C12 H12A 109.3
C11 C12 H12B 109.3
C13 C12 H12B 109.3
H12A C12 H12B 107.9
C12 C13 C14 110.7(2)
C12 C13 H13A 109.5
C14 C13 H13A 109.5
C12 C13 H13B 109.5
C14 C13 H13B 109.5
H13A C13 H13B 108.1
C9 C14 C13 111.6(2)
C9 C14 H14A 109.3
C13 C14 H14A 109.3
C9 C14 H14B 109.3
C13 C14 H14B 109.3
H14A C14 H14B 108.0
C16 C15 C20 119.3(2)
C16 C15 C8 120.53(19)
C20 C15 C8 120.2(2)
C17 C16 C15 120.4(2)
C17 C16 H16 119.8
C15 C16 H16 119.8
C18 C17 C16 121.0(2)
C18 C17 H17 119.5
C16 C17 H17 119.5
C19 C18 C17 117.3(2)
C19 C18 H18 121.3
C17 C18 H18 121.3
F1 C19 C20 118.3(2)
F1 C19 C18 117.6(2)
C20 C19 C18 124.1(2)
C19 C20 C15 117.8(2)
C19 C20 H20 121.1
C15 C20 H20 121.1
C22 C21 S1 109.59(16)
C22 C21 H21A 109.8
S1 C21 H21A 109.8
C22 C21 H21B 109.8
S1 C21 H21B 109.8
H21A C21 H21B 108.2
C21 C22 H22A 109.5
C21 C22 H22B 109.5
H22A C22 H22B 109.5
C21 C22 H22C 109.5
H22A C22 H22C 109.5
H22B C22 H22C 109.5

loop_
_geom_bond_atom_site_label_1
_geom_bond_atom_site_label_2
_geom_bond_distance
S1 O2 1.4920(16)
S1 C1 1.772(2)
S1 C21 1.804(2)
F1 C19 1.361(3)
O1 C8 1.377(2)
O1 C7 1.381(3)
C1 C8 1.359(3)
C1 C2 1.445(3)
C2 C7 1.391(3)
C2 C3 1.396(3)
C3 C4 1.390(3)
C3 H3 0.9500
C4 C5 1.406(3)
C4 C9 1.514(3)
C5 C6 1.385(3)
C5 H5 0.9500
C6 C7 1.373(3)
C6 H6 0.9500
C8 C15 1.459(3)
C9 C14 1.526(3)
C9 C10 1.531(3)
C9 H9 1.0000
C10 C11 1.531(4)
C10 H10A 0.9900
C10 H10B 0.9900
C11 C12 1.519(4)
C11 H11A 0.9900
C11 H11B 0.9900
C12 C13 1.524(4)
C12 H12A 0.9900
C12 H12B 0.9900
C13 C14 1.527(4)
C13 H13A 0.9900
C13 H13B 0.9900
C14 H14A 0.9900
C14 H14B 0.9900
C15 C16 1.388(3)
C15 C20 1.405(3)
C16 C17 1.382(3)
C16 H16 0.9500
C17 C18 1.379(3)
C17 H17 0.9500
C18 C19 1.375(4)
C18 H18 0.9500
C19 C20 1.367(3)
C20 H20 0.9500
C21 C22 1.514(3)
C21 H21A 0.9900
C21 H21B 0.9900
C22 H22A 0.9800
C22 H22B 0.9800
C22 H22C 0.9800

loop_
_geom_hbond_atom_site_label_D
_geom_hbond_atom_site_label_H
_geom_hbond_atom_site_label_A
_geom_hbond_site_symmetry_A
_geom_hbond_distance_DH
_geom_hbond_distance_HA
_geom_hbond_distance_DA
_geom_hbond_angle_DHA
C16 H16 O2 4_565 0.95 2.54 3.291(3) 136
C3 H3 F1 3_454 0.95 2.54 3.438(3) 159

loop_
_geom_torsion_atom_site_label_1
_geom_torsion_atom_site_label_2
_geom_torsion_atom_site_label_3
_geom_torsion_atom_site_label_4
_geom_torsion
O2 S1 C1 C8 -131.38(19)
C21 S1 C1 C8 117.7(2)
O2 S1 C1 C2 33.2(2)
C21 S1 C1 C2 -77.72(19)
C8 C1 C2 C7 0.9(2)
S1 C1 C2 C7 -166.14(15)
C8 C1 C2 C3 -177.8(2)
S1 C1 C2 C3 15.2(4)
C7 C2 C3 C4 -0.2(3)
C1 C2 C3 C4 178.4(2)
C2 C3 C4 C5 0.8(3)
C2 C3 C4 C9 -177.90(19)
C3 C4 C5 C6 -0.4(3)
C9 C4 C5 C6 178.3(2)
C4 C5 C6 C7 -0.8(3)
C5 C6 C7 O1 -177.80(19)
C5 C6 C7 C2 1.5(3)
C8 O1 C7 C6 179.5(2)
C8 O1 C7 C2 0.2(2)
C3 C2 C7 C6 -1.0(3)
C1 C2 C7 C6 179.99(19)
C3 C2 C7 O1 178.33(18)
C1 C2 C7 O1 -0.6(2)
C2 C1 C8 O1 -0.8(2)
S1 C1 C8 O1 166.15(14)
C2 C1 C8 C15 179.5(2)
S1 C1 C8 C15 -13.5(4)
C7 O1 C8 C1 0.4(2)
C7 O1 C8 C15 -179.85(17)
C3 C4 C9 C14 111.2(2)
C5 C4 C9 C14 -67.5(3)
C3 C4 C9 C10 -124.7(2)
C5 C4 C9 C10 56.6(3)
C4 C9 C10 C11 177.6(2)
C14 C9 C10 C11 -57.3(3)
C9 C10 C11 C12 56.1(3)
C10 C11 C12 C13 -54.4(3)
C11 C12 C13 C14 54.2(3)
C4 C9 C14 C13 -175.7(2)
C10 C9 C14 C13 58.0(3)
C12 C13 C14 C9 -56.6(3)
C1 C8 C15 C16 -24.8(4)
O1 C8 C15 C16 155.5(2)
C1 C8 C15 C20 153.6(2)
O1 C8 C15 C20 -26.1(3)
C20 C15 C16 C17 -2.7(3)
C8 C15 C16 C17 175.7(2)
C15 C16 C17 C18 2.1(4)
C16 C17 C18 C19 -0.1(4)
C17 C18 C19 F1 179.4(2)
C17 C18 C19 C20 -1.2(4)
F1 C19 C20 C15 179.94(19)
C18 C19 C20 C15 0.6(3)
C16 C15 C20 C19 1.4(3)
C8 C15 C20 C19 -177.0(2)
O2 S1 C21 C22 65.6(2)
C1 S1 C21 C22 175.71(18)
